data_1553579
loop_
_publ_author_name
'Barbon, Stephanie M.'
'Novoa, Samantha'
'Bender, Desiree'
'Groom, Hilary'
'Luyt, Leonard G.'
'Gilroy, Joe B.'

_publ_section_title
;
 Copper-assisted azide--alkyne cycloaddition chemistry as a tool for the
 production of emissive boron difluoride 3-cyanoformazanates
;
_journal_issue 2
_journal_name_full 'Organic Chemistry Frontiers'
_journal_page_first 178
_journal_paper_doi 10.1039/C6QO00640J
_journal_volume 4
_journal_year 2017
_chemical_formula_sum 'C17 H12 B F2 N5 O'
_chemical_formula_weight 351.13
_space_group_crystal_system monoclinic
_space_group_IT_number 15
_space_group_name_Hall '-C 2yc'
_space_group_name_H-M_alt 'C 1 2/c 1'
_atom_sites_solution_hydrogens difmap
_atom_sites_solution_primary dual
_atom_sites_solution_secondary difmap
_audit_creation_method SHELXL-2014/7
_audit_update_record
;
2016-08-19 deposited with the CCDC.
2016-11-03 downloaded from the CCDC.
;
_cell_angle_alpha 90
_cell_angle_beta 107.352(18)
_cell_angle_gamma 90
_cell_formula_units_Z 4
_cell_length_a 10.248(6)
_cell_length_b 14.634(7)
_cell_length_c 11.146(5)
_cell_measurement_reflns_used 3704
_cell_measurement_temperature 110
_cell_measurement_theta_max 30.59
_cell_measurement_theta_min 2.50
_cell_volume 1595.5(14)
_computing_cell_refinement SAINT
_computing_data_collection Apex2
_computing_data_reduction SAINT
_computing_molecular_graphics NRCVAX
_computing_publication_material cif2tables.py
_computing_structure_refinement SHELXL-2014
_computing_structure_solution SHELXT
_diffrn_ambient_temperature 110
_diffrn_detector 'CCD plate'
_diffrn_detector_type 'Bruker Apex2'
_diffrn_measured_fraction_theta_full 0.997
_diffrn_measured_fraction_theta_max 0.991
_diffrn_measurement_device '\k-geometry diffractometer'
_diffrn_measurement_device_type 'Bruker Kappa Axis Apex2'
_diffrn_measurement_method 'phi and omega scans'
_diffrn_radiation_type MoK\a
_diffrn_radiation_wavelength 0.71073
_diffrn_reflns_av_R_equivalents 0.0406
_diffrn_reflns_av_unetI/netI 0.0377
_diffrn_reflns_Laue_measured_fraction_full 0.997
_diffrn_reflns_Laue_measured_fraction_max 0.991
_diffrn_reflns_limit_h_max 14
_diffrn_reflns_limit_h_min -15
_diffrn_reflns_limit_k_max 21
_diffrn_reflns_limit_k_min -21
_diffrn_reflns_limit_l_max 16
_diffrn_reflns_limit_l_min -16
_diffrn_reflns_number 17926
_diffrn_reflns_point_group_measured_fraction_full 0.997
_diffrn_reflns_point_group_measured_fraction_max 0.991
_diffrn_reflns_theta_full 25.242
_diffrn_reflns_theta_max 31.721
_diffrn_reflns_theta_min 2.750
_diffrn_source 'sealed tube'
_exptl_absorpt_coefficient_mu 0.111
_exptl_absorpt_correction_T_max 0.7463
_exptl_absorpt_correction_T_min 0.6928
_exptl_absorpt_correction_type multi-scan
_exptl_absorpt_process_details SADABS
_exptl_crystal_colour purple
_exptl_crystal_density_diffrn 1.462
_exptl_crystal_description Prism
_exptl_crystal_F_000 720
_exptl_crystal_size_max 0.188
_exptl_crystal_size_mid 0.107
_exptl_crystal_size_min 0.104
_refine_diff_density_max 0.315
_refine_diff_density_min -0.228
_refine_diff_density_rms 0.046
_refine_ls_extinction_method none
_refine_ls_goodness_of_fit_ref 1.037
_refine_ls_hydrogen_treatment refall
_refine_ls_matrix_type full
_refine_ls_number_parameters 170
_refine_ls_number_reflns 2694
_refine_ls_number_restraints 0
_refine_ls_restrained_S_all 1.037
_refine_ls_R_factor_all 0.0770
_refine_ls_R_factor_gt 0.0428
_refine_ls_shift/su_max 0.000
_refine_ls_shift/su_mean 0.000
_refine_ls_structure_factor_coef Fsqd
_refine_ls_weighting_details 'w=1/[\s^2^(Fo^2^)+(0.0434P)^2^+0.7408P] where P=(Fo^2^+2Fc^2^)/3'
_refine_ls_weighting_scheme calc
_refine_ls_wR_factor_gt 0.0962
_refine_ls_wR_factor_ref 0.1107
_reflns_Friedel_coverage 0.000
_reflns_number_gt 1822
_reflns_number_total 2694
_reflns_threshold_expression 'I > 2\s(I)'
_cod_data_source_file c6qo00640j2.cif
_cod_data_source_block b17006
_cod_original_sg_symbol_H-M 'C 2/c'
_cod_database_code 1553579
_shelx_shelxl_version_number 2014/7
_shelx_space_group_comment
;
The symmetry employed for this shelxl refinement is uniquely defined
by the following loop, which should always be used as a source of
symmetry information in preference to the above space-group names.
They are only intended as comments.
;
_shelx_estimated_absorpt_t_min 0.979
_shelx_estimated_absorpt_t_max 0.989

loop_
_space_group_symop_operation_xyz
'x, y, z'
'-x, y, -z+1/2'
'x+1/2, y+1/2, z'
'-x+1/2, y+1/2, -z+1/2'
'-x, -y, -z'
'x, -y, z-1/2'
'-x+1/2, -y+1/2, -z'
'x+1/2, -y+1/2, z-1/2'

loop_
_atom_site_label
_atom_site_type_symbol
_atom_site_fract_x
_atom_site_fract_y
_atom_site_fract_z
_atom_site_U_iso_or_equiv
_atom_site_adp_type
_atom_site_occupancy
_atom_site_site_symmetry_order
_atom_site_calc_flag
_atom_site_refinement_flags_posn
_atom_site_refinement_flags_adp
_atom_site_refinement_flags_occupancy
_atom_site_disorder_assembly
_atom_site_disorder_group
B1 B 0.5000 0.17993(13) 0.2500 0.0202(4) Uani 1 2 d S T P . .
F1 F 0.60845(7) 0.12746(5) 0.24266(6) 0.02546(19) Uani 1 1 d . . . . .
N1 N 0.54432(10) 0.24448(7) 0.36842(8) 0.0201(2) Uani 1 1 d . . . . .
N2 N 0.54202(10) 0.33341(7) 0.36363(9) 0.0233(2) Uani 1 1 d . . . . .
N3 N 0.5000 0.54886(11) 0.2500 0.0379(4) Uani 1 2 d S T P . .
C1 C 0.5000 0.37195(12) 0.2500 0.0234(3) Uani 1 2 d S T P . .
C2 C 0.5000 0.47059(13) 0.2500 0.0297(4) Uani 1 2 d S T P . .
C3 C 0.58701(12) 0.20757(8) 0.49281(10) 0.0214(2) Uani 1 1 d . . . . .
C4 C 0.60638(12) 0.11392(9) 0.51073(10) 0.0243(3) Uani 1 1 d . . . . .
H4 H 0.5946(15) 0.0706(10) 0.4406(14) 0.030(4) Uiso 1 1 d . . . . .
C5 C 0.64763(13) 0.07866(10) 0.63168(11) 0.0289(3) Uani 1 1 d . . . . .
H5 H 0.6630(16) 0.0153(11) 0.6480(13) 0.032(4) Uiso 1 1 d . . . . .
C6 C 0.67072(12) 0.13730(11) 0.73508(11) 0.0308(3) Uani 1 1 d . . . . .
C7 C 0.65062(14) 0.23034(11) 0.71642(12) 0.0342(3) Uani 1 1 d . . . . .
H7 H 0.6650(16) 0.2716(11) 0.7863(14) 0.039(4) Uiso 1 1 d . . . . .
C8 C 0.60891(13) 0.26606(10) 0.59627(11) 0.0289(3) Uani 1 1 d . . . . .
H8 H 0.5947(16) 0.3321(12) 0.5827(14) 0.037(4) Uiso 1 1 d . . . . .
O1 O 0.7155(4) 0.08232(19) 0.8481(3) 0.0288(7) Uani 0.5 1 d . . P A 1
C11 C 0.7460(4) 0.1355(3) 0.9594(3) 0.0313(8) Uani 0.5 1 d . . P A 1
H11A H 0.778(5) 0.092(3) 1.046(4) 0.039(12) Uiso 0.5 1 d . . P B 1
H11B H 0.814(4) 0.185(2) 0.957(3) 0.043(9) Uiso 0.5 1 d . . P C 1
H11C H 0.663(4) 0.169(2) 0.969(3) 0.044(9) Uiso 0.5 1 d . . P D 1
C9 C 0.7198(6) 0.1170(3) 0.8630(5) 0.0286(9) Uani 0.5 1 d . . P A 2
C10 C 0.7695(5) 0.0955(3) 0.9700(4) 0.0383(10) Uani 0.5 1 d . . P A 2
H10 H 0.825(6) 0.081(4) 1.039(6) 0.08(2) Uiso 0.5 1 d . . P E 2

loop_
_atom_site_aniso_label
_atom_site_aniso_U_11
_atom_site_aniso_U_22
_atom_site_aniso_U_33
_atom_site_aniso_U_23
_atom_site_aniso_U_13
_atom_site_aniso_U_12
B1 0.0230(9) 0.0154(8) 0.0202(7) 0.000 0.0034(6) 0.000
F1 0.0275(4) 0.0222(4) 0.0237(3) -0.0031(3) 0.0029(3) 0.0068(3)
N1 0.0197(5) 0.0176(5) 0.0238(4) -0.0006(4) 0.0074(3) -0.0004(4)
N2 0.0219(5) 0.0161(5) 0.0327(5) -0.0033(4) 0.0095(4) -0.0007(4)
N3 0.0454(10) 0.0210(8) 0.0422(9) 0.000 0.0052(7) 0.000
C1 0.0213(8) 0.0167(8) 0.0328(8) 0.000 0.0087(6) 0.000
C2 0.0277(9) 0.0223(9) 0.0372(9) 0.000 0.0067(7) 0.000
C3 0.0194(5) 0.0243(6) 0.0208(5) -0.0024(4) 0.0067(4) -0.0035(5)
C4 0.0226(6) 0.0270(6) 0.0216(5) -0.0007(4) 0.0038(4) -0.0024(5)
C5 0.0238(6) 0.0370(8) 0.0238(5) 0.0051(5) 0.0041(4) -0.0017(5)
C6 0.0192(6) 0.0530(9) 0.0205(5) 0.0019(5) 0.0065(4) -0.0060(6)
C7 0.0279(7) 0.0521(10) 0.0253(6) -0.0137(6) 0.0121(5) -0.0100(6)
C8 0.0279(7) 0.0331(8) 0.0288(6) -0.0090(5) 0.0133(5) -0.0059(6)
O1 0.0363(12) 0.0321(17) 0.0169(10) 0.0036(12) 0.0061(8) -0.0005(15)
C11 0.0320(18) 0.043(2) 0.0187(13) 0.0041(16) 0.0070(11) -0.0022(19)
C9 0.0281(15) 0.031(2) 0.0273(18) 0.0000(17) 0.0092(12) -0.003(2)
C10 0.041(2) 0.042(2) 0.0262(16) 0.0090(18) 0.0022(14) -0.008(2)

loop_
_atom_type_symbol
_atom_type_description
_atom_type_scat_dispersion_real
_atom_type_scat_dispersion_imag
_atom_type_scat_source
C C 0.0033 0.0016 'International Tables Vol C Tables 4.2.6.8 and 6.1.1.4'
H H 0.0000 0.0000 'International Tables Vol C Tables 4.2.6.8 and 6.1.1.4'
N N 0.0061 0.0033 'International Tables Vol C Tables 4.2.6.8 and 6.1.1.4'
O O 0.0106 0.0060 'International Tables Vol C Tables 4.2.6.8 and 6.1.1.4'
F F 0.0171 0.0103 'International Tables Vol C Tables 4.2.6.8 and 6.1.1.4'
B B 0.0013 0.0007 'International Tables Vol C Tables 4.2.6.8 and 6.1.1.4'

loop_
_geom_angle_atom_site_label_1
_geom_angle_atom_site_label_2
_geom_angle_atom_site_label_3
_geom_angle
_geom_angle_site_symmetry_1
_geom_angle_site_symmetry_3
F1 B1 F1 112.01(15) 2_655 .
F1 B1 N1 108.75(5) 2_655 .
F1 B1 N1 110.42(5) . .
F1 B1 N1 110.42(5) 2_655 2_655
F1 B1 N1 108.75(5) . 2_655
N1 B1 N1 106.34(13) . 2_655
N2 N1 C3 114.45(9) . .
N2 N1 B1 124.57(10) . .
C3 N1 B1 120.95(10) . .
N1 N2 C1 117.24(11) . .
N2 C1 N2 130.03(16) 2_655 .
N2 C1 C2 114.99(8) 2_655 .
N2 C1 C2 114.99(8) . .
N3 C2 C1 180.0 . .
C4 C3 C8 120.23(11) . .
C4 C3 N1 120.06(10) . .
C8 C3 N1 119.71(12) . .
C5 C4 C3 119.70(12) . .
C5 C4 H4 117.5(9) . .
C3 C4 H4 122.7(9) . .
C4 C5 C6 120.01(14) . .
C4 C5 H5 122.4(9) . .
C6 C5 H5 117.6(9) . .
C7 C6 C9 110.8(2) . .
C7 C6 C5 119.92(12) . .
C9 C6 C5 129.2(2) . .
C7 C6 O1 132.16(15) . .
C5 C6 O1 107.92(16) . .
C8 C7 C6 120.49(12) . .
C8 C7 H7 118.4(9) . .
C6 C7 H7 121.1(9) . .
C7 C8 C3 119.65(14) . .
C7 C8 H8 120.7(9) . .
C3 C8 H8 119.7(9) . .
C11 O1 C6 112.7(3) . .
O1 C11 H11A 112(2) . .
O1 C11 H11B 110.4(18) . .
H11A C11 H11B 113(3) . .
O1 C11 H11C 112.3(19) . .
H11A C11 H11C 103(3) . .
H11B C11 H11C 106(3) . .
C10 C9 C6 174.8(6) . .
C9 C10 H10 163(4) . .

loop_
_geom_bond_atom_site_label_1
_geom_bond_atom_site_label_2
_geom_bond_distance
_geom_bond_site_symmetry_2
B1 F1 1.3732(14) 2_655
B1 F1 1.3733(14) .
B1 N1 1.5759(15) .
B1 N1 1.5759(15) 2_655
N1 N2 1.3023(15) .
N1 C3 1.4296(15) .
N2 C1 1.3351(13) .
N3 C2 1.146(2) .
C1 N2 1.3351(13) 2_655
C1 C2 1.443(3) .
C3 C4 1.3907(19) .
C3 C8 1.3994(17) .
C4 C5 1.3866(17) .
C4 H4 0.985(15) .
C5 C6 1.399(2) .
C5 H5 0.949(16) .
C6 C7 1.383(2) .
C6 C9 1.395(6) .
C6 O1 1.449(4) .
C7 C8 1.3814(19) .
C7 H7 0.961(16) .
C8 H8 0.982(17) .
O1 C11 1.418(5) .
C11 H11A 1.12(5) .
C11 H11B 1.01(4) .
C11 H11C 1.01(4) .
C9 C10 1.191(7) .
C10 H10 0.83(6) .

loop_
_geom_torsion_atom_site_label_1
_geom_torsion_atom_site_label_2
_geom_torsion_atom_site_label_3
_geom_torsion_atom_site_label_4
_geom_torsion
_geom_torsion_site_symmetry_1
_geom_torsion_site_symmetry_4
F1 B1 N1 N2 -118.64(12) 2_655 .
F1 B1 N1 N2 118.09(12) . .
N1 B1 N1 N2 0.28(7) 2_655 .
F1 B1 N1 C3 59.24(12) 2_655 .
F1 B1 N1 C3 -64.03(12) . .
N1 B1 N1 C3 178.15(11) 2_655 .
C3 N1 N2 C1 -178.52(8) . .
B1 N1 N2 C1 -0.53(14) . .
N1 N2 C1 N2 0.27(7) . 2_655
N1 N2 C1 C2 -179.73(7) . .
N2 N1 C3 C4 -173.86(11) . .
B1 N1 C3 C4 8.06(15) . .
N2 N1 C3 C8 6.26(16) . .
B1 N1 C3 C8 -171.82(9) . .
C8 C3 C4 C5 -0.04(18) . .
N1 C3 C4 C5 -179.92(11) . .
C3 C4 C5 C6 -0.55(18) . .
C4 C5 C6 C7 0.84(19) . .
C4 C5 C6 C9 -175.8(3) . .
C4 C5 C6 O1 -178.66(19) . .
C9 C6 C7 C8 176.7(3) . .
C5 C6 C7 C8 -0.54(19) . .
O1 C6 C7 C8 178.8(2) . .
C6 C7 C8 C3 0.0(2) . .
C4 C3 C8 C7 0.34(19) . .
N1 C3 C8 C7 -179.78(11) . .
C7 C6 O1 C11 -1.3(5) . .
C5 C6 O1 C11 178.2(3) . .
